data_7238005
loop_
_publ_author_name
'Li, Zhiqiang'
'Cheng, Zong'
'Lin, Jianyan'
'Xie, Ning'
'Li, Chenglong'
'Yang, Guochun'
'Wang, Yue'

_publ_section_title
;
 Isomer dependent molecular packing and carrier mobility of
 N-phenylcarbazole--phenanthro[9,10-d]imidazole based materials as hosts
 for efficient electrophosphorescence devices
;
_journal_issue 43
_journal_name_full 'Journal of Materials Chemistry C'
_journal_page_first 13486
_journal_paper_doi 10.1039/C9TC04522H
_journal_volume 7
_journal_year 2019
_chemical_formula_moiety C45H29N3
_chemical_formula_sum 'C45 H29 N3'
_chemical_formula_weight 611.71
_chemical_name_common PI22PPCz
_space_group_crystal_system monoclinic
_space_group_IT_number 14
_space_group_name_Hall '-P 2yn'
_space_group_name_H-M_alt 'P 1 21/n 1'
_atom_sites_solution_hydrogens difmap
_audit_creation_method SHELXL-2018/3
_audit_update_record
;
2019-07-27 deposited with the CCDC.	2019-10-08 downloaded from the CCDC.
;
_cell_angle_alpha 90
_cell_angle_beta 91.84(3)
_cell_angle_gamma 90
_cell_formula_units_Z 4
_cell_length_a 10.052(2)
_cell_length_b 14.186(3)
_cell_length_c 21.411(4)
_cell_measurement_reflns_used 6815
_cell_measurement_temperature 153(2)
_cell_measurement_theta_max 27.58
_cell_measurement_theta_min 3.03
_cell_volume 3051.6(11)
_computing_cell_refinement 'Bruker SAINT'
_computing_data_collection 'Bruker APEX3'
_computing_data_reduction 'Bruker SAINT'
_computing_molecular_graphics 'Mercury 4.1'
_computing_publication_material 'Mercury 4.1'
_computing_structure_refinement 'SHELXL-2018/3 (Sheldrick, 2018)'
_computing_structure_solution 'SHELXS-2013/1 (Sheldrick 2013)'
_diffrn_ambient_temperature 153(2)
_diffrn_measured_fraction_theta_full 0.976
_diffrn_measured_fraction_theta_max 0.973
_diffrn_measurement_device_type 'Bruker P4'
_diffrn_measurement_method '\w scans'
_diffrn_radiation_type MoK\a
_diffrn_radiation_wavelength 0.71073
_diffrn_reflns_av_R_equivalents 0.0897
_diffrn_reflns_av_unetI/netI 0.0891
_diffrn_reflns_Laue_measured_fraction_full 0.976
_diffrn_reflns_Laue_measured_fraction_max 0.973
_diffrn_reflns_limit_h_max 12
_diffrn_reflns_limit_h_min -12
_diffrn_reflns_limit_k_max 18
_diffrn_reflns_limit_k_min -18
_diffrn_reflns_limit_l_max 27
_diffrn_reflns_limit_l_min -26
_diffrn_reflns_number 26267
_diffrn_reflns_point_group_measured_fraction_full 0.976
_diffrn_reflns_point_group_measured_fraction_max 0.973
_diffrn_reflns_theta_full 25.242
_diffrn_reflns_theta_max 27.483
_diffrn_reflns_theta_min 3.026
_diffrn_source 'sealed tube'
_exptl_absorpt_coefficient_mu 0.078
_exptl_crystal_colour colorless
_exptl_crystal_density_diffrn 1.331
_exptl_crystal_density_method 'not measured'
_exptl_crystal_description block
_exptl_crystal_F_000 1280
_exptl_crystal_recrystallization_method Sublimation
_exptl_crystal_size_max 0.390
_exptl_crystal_size_mid 0.350
_exptl_crystal_size_min 0.330
_refine_diff_density_max 0.200
_refine_diff_density_min -0.222
_refine_diff_density_rms 0.049
_refine_ls_extinction_method none
_refine_ls_goodness_of_fit_ref 1.039
_refine_ls_hydrogen_treatment refall
_refine_ls_matrix_type full
_refine_ls_number_parameters 549
_refine_ls_number_reflns 6811
_refine_ls_number_restraints 0
_refine_ls_restrained_S_all 1.039
_refine_ls_R_factor_all 0.1300
_refine_ls_R_factor_gt 0.0650
_refine_ls_shift/su_max 0.000
_refine_ls_shift/su_mean 0.000
_refine_ls_structure_factor_coef Fsqd
_refine_ls_weighting_details 'w=1/[\s^2^(Fo^2^)+(0.0629P)^2^] where P=(Fo^2^+2Fc^2^)/3'
_refine_ls_weighting_scheme calc
_refine_ls_wR_factor_gt 0.1363
_refine_ls_wR_factor_ref 0.1627
_reflns_Friedel_coverage 0.000
_reflns_number_gt 3472
_reflns_number_total 6811
_reflns_threshold_expression 'I > 2\s(I)'
_cod_data_source_file c9tc04522h2.cif
_cod_data_source_block PI22PPCz
_cod_original_sg_symbol_H-M 'P 21/n'
_cod_database_code 7238005
_shelx_shelxl_version_number 2018/3
_shelx_space_group_comment
;
The symmetry employed for this shelxl refinement is uniquely defined
by the following loop, which should always be used as a source of
symmetry information in preference to the above space-group names.
They are only intended as comments.
;
_shelx_estimated_absorpt_t_min 0.970
_shelx_estimated_absorpt_t_max 0.975

loop_
_space_group_symop_operation_xyz
'x, y, z'
'-x+1/2, y+1/2, -z+1/2'
'-x, -y, -z'
'x-1/2, -y-1/2, z-1/2'

loop_
_atom_site_label
_atom_site_type_symbol
_atom_site_fract_x
_atom_site_fract_y
_atom_site_fract_z
_atom_site_U_iso_or_equiv
_atom_site_adp_type
_atom_site_occupancy
_atom_site_site_symmetry_order
_atom_site_calc_flag
C4 C 0.1033(3) 0.34896(16) 0.03561(11) 0.0359(6) Uani 1 1 d
C5 C 0.3005(3) 0.38446(15) 0.22755(11) 0.0362(6) Uani 1 1 d
C6 C 0.0747(3) 0.21571(16) -0.06078(11) 0.0391(6) Uani 1 1 d
C7 C 0.0809(3) 0.45723(15) 0.12941(11) 0.0357(6) Uani 1 1 d
C8 C 0.2141(3) 0.31420(16) 0.00712(11) 0.0363(6) Uani 1 1 d
C9 C -0.0300(3) 0.32710(16) 0.01527(11) 0.0399(6) Uani 1 1 d
C10 C 0.5107(3) 0.15301(17) 0.12333(12) 0.0463(7) Uani 1 1 d
C11 C -0.0418(3) 0.25629(17) -0.03190(11) 0.0403(6) Uani 1 1 d
C12 C 0.2912(3) 0.39950(15) 0.08219(11) 0.0361(6) Uani 1 1 d
C13 C 0.2035(3) 0.24596(16) -0.04251(11) 0.0373(6) Uani 1 1 d
C14 C 0.2003(3) 0.23724(18) 0.25878(12) 0.0460(7) Uani 1 1 d
C15 C 0.3884(3) 0.44564(14) 0.18989(11) 0.0354(6) Uani 1 1 d
C16 C 0.2827(3) 0.28725(15) 0.21927(11) 0.0366(6) Uani 1 1 d
C17 C 0.2354(3) 0.42697(18) 0.27741(12) 0.0438(6) Uani 1 1 d
C18 C 0.2856(3) 0.17003(15) 0.13220(12) 0.0402(6) Uani 1 1 d
C19 C 0.4866(3) 0.22373(16) 0.16770(12) 0.0410(6) Uani 1 1 d
C20 C 0.0652(3) 0.14573(19) -0.10806(13) 0.0494(7) Uani 1 1 d
C21 C 0.3835(3) 0.11927(16) 0.10076(12) 0.0447(7) Uani 1 1 d
C22 C -0.0054(3) 0.41003(18) 0.16810(12) 0.0441(7) Uani 1 1 d
C23 C 0.1535(3) 0.3767(2) 0.31560(12) 0.0511(7) Uani 1 1 d
C24 C 0.3158(3) 0.20850(18) -0.07034(13) 0.0456(7) Uani 1 1 d
C25 C 0.0964(3) 0.55357(17) 0.13341(13) 0.0448(7) Uani 1 1 d
C26 C 0.3852(2) 0.45090(15) 0.12430(11) 0.0356(6) Uani 1 1 d
C27 C 0.4807(3) 0.50148(16) 0.22311(13) 0.0418(6) Uani 1 1 d
C28 C -0.0786(3) 0.4608(2) 0.20993(13) 0.0504(7) Uani 1 1 d
C29 C -0.1455(3) 0.3701(2) 0.03715(13) 0.0509(7) Uani 1 1 d
C30 C 0.5706(3) 0.55759(18) 0.19328(15) 0.0516(7) Uani 1 1 d
C31 C 0.4781(3) 0.50800(18) 0.09494(13) 0.0454(7) Uani 1 1 d
C32 C -0.2699(3) 0.3407(2) 0.01751(15) 0.0599(8) Uani 1 1 d
C33 C 0.1152(4) 0.0850(2) 0.07817(15) 0.0576(8) Uani 1 1 d
C34 C -0.1712(3) 0.2284(2) -0.05082(14) 0.0516(7) Uani 1 1 d
C35 C 0.1766(3) 0.1095(2) -0.13465(14) 0.0571(8) Uani 1 1 d
C36 C -0.0631(3) 0.5574(2) 0.21436(15) 0.0559(8) Uani 1 1 d
C37 C 0.1348(3) 0.2814(2) 0.30590(13) 0.0525(7) Uani 1 1 d
C38 C 0.1506(3) 0.15392(18) 0.12139(14) 0.0491(7) Uani 1 1 d
C39 C 0.3023(3) 0.1406(2) -0.11596(14) 0.0552(8) Uani 1 1 d
C40 C 0.7178(4) 0.2388(2) 0.18996(17) 0.0613(9) Uani 1 1 d
C41 C 0.0243(3) 0.60306(19) 0.17650(14) 0.0530(8) Uani 1 1 d
C42 C -0.2823(3) 0.2678(2) -0.02623(16) 0.0602(8) Uani 1 1 d
C43 C 0.2093(4) 0.0334(2) 0.04707(15) 0.0626(9) Uani 1 1 d
C44 C 0.5890(3) 0.26650(18) 0.20144(14) 0.0486(7) Uani 1 1 d
C45 C 0.3425(4) 0.05020(19) 0.05750(13) 0.0583(9) Uani 1 1 d
C46 C 0.6413(4) 0.1268(2) 0.11215(16) 0.0611(9) Uani 1 1 d
C47 C 0.5716(3) 0.55939(19) 0.12868(15) 0.0527(8) Uani 1 1 d
C48 C 0.7437(4) 0.1697(2) 0.14566(18) 0.0690(10) Uani 1 1 d
N1 N 0.1544(2) 0.40413(13) 0.08503(9) 0.0364(5) Uani 1 1 d
N2 N 0.3310(2) 0.34680(13) 0.03532(9) 0.0391(5) Uani 1 1 d
N3 N 0.3494(2) 0.23549(12) 0.17224(9) 0.0393(5) Uani 1 1 d
H1 H 0.483(3) 0.4993(16) 0.2706(12) 0.046(7) Uiso 1 1 d
H2 H 0.639(3) 0.5946(16) 0.2190(12) 0.047(7) Uiso 1 1 d
H3 H 0.196(3) 0.1685(19) 0.2519(13) 0.064(9) Uiso 1 1 d
H4 H 0.475(3) 0.5139(18) 0.0505(13) 0.055(8) Uiso 1 1 d
H5 H -0.140(3) 0.4237(19) 0.0649(13) 0.061(8) Uiso 1 1 d
H6 H 0.183(3) -0.014(2) 0.0162(14) 0.070(9) Uiso 1 1 d
H7 H 0.408(3) 0.2287(17) -0.0551(12) 0.053(8) Uiso 1 1 d
H8 H -0.117(3) 0.5928(19) 0.2434(15) 0.074(9) Uiso 1 1 d
H9 H 0.248(3) 0.4990(19) 0.2840(12) 0.059(8) Uiso 1 1 d
H10 H -0.021(3) 0.1223(18) -0.1216(13) 0.056(8) Uiso 1 1 d
H11 H -0.185(3) 0.1786(18) -0.0843(13) 0.061(8) Uiso 1 1 d
H12 H 0.082(3) 0.191(2) 0.1445(15) 0.079(10) Uiso 1 1 d
H13 H 0.837(4) 0.153(2) 0.1378(15) 0.088(11) Uiso 1 1 d
H14 H 0.570(3) 0.3125(17) 0.2331(12) 0.051(8) Uiso 1 1 d
H15 H 0.033(3) 0.673(2) 0.1783(13) 0.067(9) Uiso 1 1 d
H16 H -0.013(3) 0.3399(18) 0.1639(12) 0.052(8) Uiso 1 1 d
H17 H 0.025(3) 0.0717(17) 0.0701(12) 0.046(8) Uiso 1 1 d
H18 H -0.143(3) 0.4297(18) 0.2368(14) 0.063(8) Uiso 1 1 d
H19 H 0.164(3) 0.059(2) -0.1717(15) 0.081(10) Uiso 1 1 d
H20 H 0.162(3) 0.5818(17) 0.1048(12) 0.052(8) Uiso 1 1 d
H21 H 0.634(3) 0.5985(18) 0.1077(13) 0.059(8) Uiso 1 1 d
H22 H 0.384(4) 0.115(2) -0.1361(16) 0.094(11) Uiso 1 1 d
H23 H 0.791(3) 0.265(2) 0.2141(14) 0.070(10) Uiso 1 1 d
H24 H 0.411(3) 0.015(2) 0.0371(14) 0.073(10) Uiso 1 1 d
H25 H -0.350(4) 0.366(2) 0.0327(15) 0.086(11) Uiso 1 1 d
H26 H 0.078(3) 0.244(2) 0.3326(14) 0.073(9) Uiso 1 1 d
H27 H 0.652(3) 0.079(2) 0.0814(15) 0.072(9) Uiso 1 1 d
H28 H 0.108(3) 0.4127(18) 0.3502(13) 0.058(8) Uiso 1 1 d
H29 H -0.363(3) 0.248(2) -0.0388(15) 0.074(10) Uiso 1 1 d

loop_
_atom_site_aniso_label
_atom_site_aniso_U_11
_atom_site_aniso_U_22
_atom_site_aniso_U_33
_atom_site_aniso_U_23
_atom_site_aniso_U_13
_atom_site_aniso_U_12
C4 0.0368(16) 0.0380(12) 0.0328(13) -0.0015(10) 0.0000(11) 0.0044(11)
C5 0.0358(15) 0.0366(12) 0.0358(13) -0.0017(10) -0.0024(11) -0.0008(11)
C6 0.0417(17) 0.0372(12) 0.0382(13) -0.0006(10) -0.0027(11) -0.0009(11)
C7 0.0335(15) 0.0384(12) 0.0351(13) -0.0025(10) 0.0012(10) 0.0038(11)
C8 0.0370(16) 0.0389(12) 0.0330(13) -0.0011(10) -0.0008(11) 0.0002(11)
C9 0.0384(16) 0.0446(13) 0.0363(13) 0.0020(10) -0.0035(11) 0.0007(12)
C10 0.054(2) 0.0385(13) 0.0476(16) 0.0078(11) 0.0153(14) 0.0053(13)
C11 0.0407(16) 0.0431(13) 0.0368(13) 0.0036(10) -0.0041(11) -0.0013(12)
C12 0.0364(16) 0.0371(12) 0.0348(13) 0.0010(10) 0.0033(11) -0.0003(11)
C13 0.0412(16) 0.0374(12) 0.0333(13) -0.0011(10) 0.0017(11) -0.0001(11)
C14 0.0505(19) 0.0408(13) 0.0469(16) 0.0054(11) 0.0052(13) -0.0026(13)
C15 0.0382(16) 0.0300(11) 0.0378(13) -0.0007(9) -0.0013(11) 0.0012(10)
C16 0.0362(16) 0.0360(12) 0.0376(13) -0.0002(10) 0.0015(11) 0.0013(11)
C17 0.0468(18) 0.0455(14) 0.0389(14) -0.0076(11) -0.0002(12) -0.0015(12)
C18 0.0487(18) 0.0303(11) 0.0416(14) 0.0025(10) 0.0031(12) -0.0003(11)
C19 0.0441(17) 0.0345(12) 0.0449(15) 0.0076(11) 0.0098(12) 0.0006(12)
C20 0.048(2) 0.0477(15) 0.0517(17) -0.0097(12) -0.0057(14) -0.0057(14)
C21 0.057(2) 0.0357(12) 0.0421(14) 0.0029(11) 0.0058(13) 0.0026(12)
C22 0.0442(18) 0.0415(14) 0.0469(16) -0.0065(11) 0.0066(13) -0.0008(12)
C23 0.053(2) 0.0610(16) 0.0390(15) -0.0096(13) 0.0066(14) -0.0032(15)
C24 0.0375(18) 0.0516(15) 0.0480(16) -0.0078(12) 0.0045(13) -0.0016(13)
C25 0.0464(19) 0.0395(13) 0.0487(16) 0.0006(11) 0.0049(13) 0.0027(12)
C26 0.0321(15) 0.0330(11) 0.0416(14) -0.0011(10) 0.0018(11) -0.0013(10)
C27 0.0454(17) 0.0349(12) 0.0447(15) -0.0021(11) -0.0078(12) -0.0020(12)
C28 0.0426(19) 0.0595(16) 0.0498(16) -0.0077(13) 0.0101(14) -0.0053(14)
C29 0.0397(19) 0.0667(18) 0.0461(16) -0.0056(14) -0.0027(13) 0.0107(14)
C30 0.0453(19) 0.0408(14) 0.068(2) -0.0078(13) -0.0084(15) -0.0069(13)
C31 0.0458(18) 0.0454(14) 0.0454(16) 0.0010(12) 0.0073(13) -0.0069(12)
C32 0.038(2) 0.087(2) 0.0544(19) -0.0002(16) -0.0040(15) 0.0114(17)
C33 0.063(2) 0.0476(15) 0.061(2) 0.0013(13) -0.0130(17) -0.0107(16)
C34 0.0427(19) 0.0555(16) 0.0558(18) -0.0031(14) -0.0081(14) -0.0051(14)
C35 0.060(2) 0.0560(16) 0.0549(18) -0.0194(14) -0.0006(15) 0.0000(15)
C36 0.046(2) 0.0609(17) 0.0607(19) -0.0219(15) 0.0047(15) 0.0057(15)
C37 0.054(2) 0.0601(17) 0.0433(16) 0.0056(13) 0.0076(14) -0.0057(15)
C38 0.050(2) 0.0405(14) 0.0563(18) 0.0019(12) -0.0041(14) -0.0030(13)
C39 0.051(2) 0.0612(17) 0.0535(18) -0.0156(14) 0.0101(15) 0.0011(15)
C40 0.048(2) 0.0484(16) 0.088(3) 0.0135(16) 0.0096(18) 0.0001(15)
C41 0.055(2) 0.0372(14) 0.0670(19) -0.0118(13) 0.0022(15) 0.0017(13)
C42 0.037(2) 0.077(2) 0.066(2) -0.0027(17) -0.0098(15) -0.0033(17)
C43 0.090(3) 0.0447(16) 0.0527(19) -0.0055(14) -0.0090(18) -0.0050(18)
C44 0.0456(19) 0.0356(13) 0.0650(19) 0.0064(13) 0.0057(14) -0.0009(13)
C45 0.090(3) 0.0397(14) 0.0454(16) -0.0038(12) 0.0063(17) 0.0036(17)
C46 0.062(2) 0.0555(17) 0.067(2) 0.0016(15) 0.0236(18) 0.0095(16)
C47 0.0424(19) 0.0468(15) 0.069(2) 0.0012(14) 0.0069(15) -0.0142(13)
C48 0.052(2) 0.0613(19) 0.095(3) 0.0126(18) 0.025(2) 0.0058(17)
N1 0.0350(13) 0.0385(10) 0.0359(11) -0.0053(8) 0.0039(9) 0.0002(9)
N2 0.0417(14) 0.0424(11) 0.0332(11) -0.0050(9) 0.0020(9) -0.0004(10)
N3 0.0400(14) 0.0303(9) 0.0477(12) -0.0036(9) 0.0043(10) -0.0011(9)

loop_
_atom_type_symbol
_atom_type_description
_atom_type_scat_dispersion_real
_atom_type_scat_dispersion_imag
_atom_type_scat_source
C C 0.0033 0.0016 'International Tables Vol C Tables 4.2.6.8 and 6.1.1.4'
H H 0.0000 0.0000 'International Tables Vol C Tables 4.2.6.8 and 6.1.1.4'
N N 0.0061 0.0033 'International Tables Vol C Tables 4.2.6.8 and 6.1.1.4'

loop_
_geom_angle_atom_site_label_1
_geom_angle_atom_site_label_2
_geom_angle_atom_site_label_3
_geom_angle
C8 C4 N1 104.6(2)
C8 C4 C9 123.4(2)
N1 C4 C9 131.9(2)
C16 C5 C17 117.2(2)
C16 C5 C15 125.4(2)
C17 C5 C15 117.3(2)
C13 C6 C20 116.9(2)
C13 C6 C11 120.4(2)
C20 C6 C11 122.8(2)
C25 C7 C22 120.8(2)
C25 C7 N1 120.1(2)
C22 C7 N1 119.1(2)
C4 C8 N2 112.0(2)
C4 C8 C13 121.7(2)
N2 C8 C13 126.1(2)
C29 C9 C11 119.4(3)
C29 C9 C4 125.5(2)
C11 C9 C4 115.1(2)
C46 C10 C19 119.3(3)
C46 C10 C21 133.5(3)
C19 C10 C21 107.1(2)
C34 C11 C9 117.2(2)
C34 C11 C6 120.9(2)
C9 C11 C6 121.8(2)
N2 C12 N1 112.7(2)
N2 C12 C26 122.5(2)
N1 C12 C26 124.6(2)
C24 C13 C6 120.9(2)
C24 C13 C8 121.9(2)
C6 C13 C8 117.1(2)
C37 C14 C16 121.4(2)
C27 C15 C26 118.1(2)
C27 C15 C5 116.7(2)
C26 C15 C5 125.1(2)
C14 C16 C5 120.0(2)
C14 C16 N3 117.8(2)
C5 C16 N3 122.2(2)
C23 C17 C5 122.0(2)
C38 C18 N3 129.4(2)
C38 C18 C21 122.0(2)
N3 C18 C21 108.5(2)
C44 C19 N3 129.3(2)
C44 C19 C10 121.7(3)
N3 C19 C10 108.9(2)
C35 C20 C6 121.4(3)
C45 C21 C18 118.6(3)
C45 C21 C10 134.1(3)
C18 C21 C10 107.3(2)
C28 C22 C7 119.4(2)
C17 C23 C37 119.9(2)
C39 C24 C13 120.4(3)
C7 C25 C41 119.0(3)
C31 C26 C15 119.0(2)
C31 C26 C12 115.7(2)
C15 C26 C12 125.2(2)
C30 C27 C15 121.8(3)
C22 C28 C36 120.1(3)
C32 C29 C9 121.4(3)
C27 C30 C47 120.0(3)
C47 C31 C26 121.6(3)
C29 C32 C42 119.4(3)
C43 C33 C38 122.0(3)
C42 C34 C11 122.2(3)
C20 C35 C39 120.7(3)
C41 C36 C28 120.0(3)
C14 C37 C23 119.4(3)
C33 C38 C18 117.2(3)
C24 C39 C35 119.7(3)
C44 C40 C48 121.2(4)
C36 C41 C25 120.8(3)
C34 C42 C32 120.2(3)
C45 C43 C33 120.6(3)
C19 C44 C40 118.0(3)
C43 C45 C21 119.6(3)
C48 C46 C10 119.1(3)
C31 C47 C30 119.3(3)
C46 C48 C40 120.8(3)
C12 N1 C4 106.35(19)
C12 N1 C7 126.1(2)
C4 N1 C7 127.6(2)
C12 N2 C8 104.2(2)
C19 N3 C18 108.1(2)
C19 N3 C16 126.7(2)
C18 N3 C16 123.6(2)

loop_
_geom_bond_atom_site_label_1
_geom_bond_atom_site_label_2
_geom_bond_distance
C4 C8 1.378(3)
C4 N1 1.400(3)
C4 C9 1.430(4)
C5 C16 1.401(3)
C5 C17 1.406(3)
C5 C15 1.493(3)
C6 C13 1.408(4)
C6 C20 1.419(3)
C6 C11 1.460(3)
C7 C25 1.378(3)
C7 C22 1.390(3)
C7 N1 1.436(3)
C8 N2 1.384(3)
C8 C13 1.439(3)
C9 C29 1.405(4)
C9 C11 1.427(3)
C10 C46 1.393(4)
C10 C19 1.408(3)
C10 C21 1.435(4)
C11 C34 1.407(4)
C12 N2 1.324(3)
C12 N1 1.380(3)
C12 C26 1.478(3)
C13 C24 1.398(3)
C14 C37 1.374(4)
C14 C16 1.396(3)
C15 C27 1.397(3)
C15 C26 1.406(3)
C16 N3 1.431(3)
C17 C23 1.378(4)
C18 C38 1.389(4)
C18 N3 1.405(3)
C18 C21 1.407(3)
C19 C44 1.380(4)
C19 N3 1.395(3)
C20 C35 1.373(4)
C21 C45 1.401(4)
C22 C28 1.381(3)
C23 C37 1.379(4)
C24 C39 1.375(4)
C25 C41 1.383(4)
C26 C31 1.400(3)
C27 C30 1.377(4)
C28 C36 1.381(4)
C29 C32 1.372(4)
C30 C47 1.384(4)
C31 C47 1.376(4)
C32 C42 1.398(4)
C33 C43 1.384(5)
C33 C38 1.385(4)
C34 C42 1.369(4)
C35 C39 1.385(4)
C36 C41 1.376(4)
C40 C44 1.382(4)
C40 C48 1.395(5)
C43 C45 1.371(5)
C46 C48 1.377(5)
